data_7034005
loop_
_publ_author_name
'Han, Lu-Lu'
'Hu, Tuo-Ping'
'Mei, Kai'
'Guo, Zhi-Min'
'Yin, Chen'
'Wang, Ya-Xin'
'Zheng, Jun'
'Wang, Xing-Po'
'Sun, Di'

_publ_section_title
;
 Solvent-controlled three families of Zn(ii) coordination compounds:
 synthesis, crystal structure, solvent-induced structural transformation,
 supramolecular isomerism and photoluminescence.
;
_journal_issue 13
_journal_name_full 'Dalton transactions (Cambridge, England : 2003)'
_journal_page_first 6052
_journal_page_last 6061
_journal_paper_doi 10.1039/c4dt03868a
_journal_volume 44
_journal_year 2015
_chemical_formula_sum 'C18 H17 N5 O7 Zn'
_chemical_formula_weight 480.74
_chemical_name_systematic
; 
 ? 
;
_space_group_IT_number 33
_symmetry_space_group_name_Hall 'P 2c -2n'
_symmetry_space_group_name_H-M 'P n a 21'
_atom_sites_solution_hydrogens geom
_atom_sites_solution_primary direct
_atom_sites_solution_secondary difmap
_audit_creation_method SHELXL-97
_audit_update_record
;
2014-12-16 deposited with the CCDC.
2015-02-11 downloaded from the CCDC.
;
_cell_angle_alpha 90.00
_cell_angle_beta 90.00
_cell_angle_gamma 90.00
_cell_formula_units_Z 4
_cell_length_a 17.096(4)
_cell_length_b 13.638(4)
_cell_length_c 10.336(3)
_cell_measurement_temperature 200(2)
_cell_volume 2409.9(11)
_computing_structure_refinement 'SHELXL-97 (Sheldrick, 1997)'
_computing_structure_solution 'SHELXS-97 (Sheldrick, 1990)'
_diffrn_ambient_temperature 200(2)
_diffrn_measured_fraction_theta_full 0.995
_diffrn_measured_fraction_theta_max 0.995
_diffrn_radiation_monochromator graphite
_diffrn_radiation_source 'fine-focus sealed tube'
_diffrn_radiation_type MoK\a
_diffrn_radiation_wavelength 0.71073
_diffrn_reflns_av_R_equivalents 0.1133
_diffrn_reflns_av_sigmaI/netI 0.1796
_diffrn_reflns_limit_h_max 20
_diffrn_reflns_limit_h_min -14
_diffrn_reflns_limit_k_max 9
_diffrn_reflns_limit_k_min -16
_diffrn_reflns_limit_l_max 12
_diffrn_reflns_limit_l_min -11
_diffrn_reflns_number 11020
_diffrn_reflns_theta_full 25.00
_diffrn_reflns_theta_max 25.00
_diffrn_reflns_theta_min 1.91
_exptl_absorpt_coefficient_mu 1.063
_exptl_absorpt_correction_T_max 0.9012
_exptl_absorpt_correction_T_min 0.8831
_exptl_crystal_density_diffrn 1.325
_exptl_crystal_density_method 'not measured'
_exptl_crystal_F_000 984
_exptl_crystal_size_max 0.12
_exptl_crystal_size_mid 0.12
_exptl_crystal_size_min 0.10
_refine_diff_density_max 0.604
_refine_diff_density_min -0.327
_refine_diff_density_rms 0.089
_refine_ls_abs_structure_details 'Flack H D (1983), Acta Cryst. A39, 876-881'
_refine_ls_abs_structure_Flack -0.02(3)
_refine_ls_extinction_method none
_refine_ls_goodness_of_fit_ref 0.845
_refine_ls_hydrogen_treatment mixed
_refine_ls_matrix_type full
_refine_ls_number_parameters 301
_refine_ls_number_reflns 4136
_refine_ls_number_restraints 53
_refine_ls_restrained_S_all 0.850
_refine_ls_R_factor_all 0.1133
_refine_ls_R_factor_gt 0.0583
_refine_ls_shift/su_max 0.000
_refine_ls_shift/su_mean 0.000
_refine_ls_structure_factor_coef Fsqd
_refine_ls_weighting_details 'calc w=1/[\s^2^(Fo^2^)+(0.0405P)^2^+0.0000P] where P=(Fo^2^+2Fc^2^)/3'
_refine_ls_weighting_scheme calc
_refine_ls_wR_factor_gt 0.1107
_refine_ls_wR_factor_ref 0.1254
_reflns_number_gt 2172
_reflns_number_total 4136
_reflns_threshold_expression >2sigma(I)
_cod_data_source_file c4dt03868a2.cif
_cod_data_source_block p6
_cod_depositor_comments 'Adding full bibliography for 7034000--7034005.cif.'
_cod_original_sg_symbol_H-M Pna21
_cod_database_code 7034005

loop_
_symmetry_equiv_pos_as_xyz
'x, y, z'
'-x, -y, z+1/2'
'x+1/2, -y+1/2, z'
'-x+1/2, y+1/2, z+1/2'

loop_
_atom_site_label
_atom_site_type_symbol
_atom_site_fract_x
_atom_site_fract_y
_atom_site_fract_z
_atom_site_U_iso_or_equiv
_atom_site_adp_type
_atom_site_occupancy
_atom_site_symmetry_multiplicity
_atom_site_calc_flag
_atom_site_refinement_flags
Zn1 Zn 1.01748(4) 0.61776(6) 0.31553(11) 0.0282(2) Uani 1 1 d .
C12 C 1.0143(4) 0.3117(5) 0.3079(12) 0.0326(18) Uani 1 1 d .
O2 O 0.9688(3) 0.4476(4) 0.1890(6) 0.0499(18) Uani 1 1 d .
C13 C 1.0334(7) 0.2518(8) 0.2106(10) 0.062(4) Uani 1 1 d .
H13 H 1.0380 0.2787 0.1262 0.075 Uiso 1 1 calc R
C17 C 1.0017(5) 0.2698(8) 0.4368(9) 0.040(3) Uani 1 1 d .
C11 C 1.0041(5) 0.4183(6) 0.2846(8) 0.033(2) Uani 1 1 d .
O1 O 1.0372(3) 0.4790(4) 0.3627(4) 0.0330(15) Uani 1 1 d .
C1 C 0.8794(4) 0.8106(5) 0.3280(13) 0.051(2) Uani 1 1 d .
H1A H 0.8861 0.8644 0.3900 0.076 Uiso 1 1 calc R
H1B H 0.8353 0.8253 0.2706 0.076 Uiso 1 1 calc R
H1C H 0.9272 0.8033 0.2766 0.076 Uiso 1 1 calc R
C15 C 1.0339(7) 0.1127(7) 0.3543(9) 0.056(3) Uani 1 1 d .
C16 C 1.0125(5) 0.1700(7) 0.4560(10) 0.045(3) Uani 1 1 d .
H16 H 1.0050 0.1420 0.5392 0.055 Uiso 1 1 calc R
O3 O 0.9163(3) 0.3856(4) 0.5334(5) 0.0423(15) Uani 1 1 d .
N1 N 0.9151(4) 0.6437(5) 0.4087(6) 0.0304(17) Uani 1 1 d .
N2 N 0.8798(4) 0.5737(5) 0.4796(6) 0.0383(18) Uani 1 1 d .
H2 H 0.9015 0.5168 0.4977 0.046 Uiso 1 1 calc R
C4 C 0.8099(4) 0.5990(7) 0.5188(9) 0.038(2) Uani 1 1 d .
C3 C 0.7943(4) 0.6903(6) 0.4637(8) 0.032(2) Uani 1 1 d .
C9 C 0.6705(5) 0.7648(6) 0.3657(7) 0.027(2) Uani 1 1 d .
C10 C 0.6774(6) 0.7324(8) 0.2276(8) 0.059(3) Uani 1 1 d .
H10A H 0.7312 0.7112 0.2105 0.088 Uiso 1 1 calc R
H10B H 0.6641 0.7871 0.1702 0.088 Uiso 1 1 calc R
H10C H 0.6415 0.6777 0.2118 0.088 Uiso 1 1 calc R
C8 C 0.7213(5) 0.7462(7) 0.4700(8) 0.035(2) Uani 1 1 d .
C5 C 0.7563(5) 0.5370(7) 0.5984(10) 0.062(3) Uani 1 1 d U
H5A H 0.7225 0.4984 0.5412 0.092 Uiso 1 1 calc R
H5B H 0.7240 0.5792 0.6535 0.092 Uiso 1 1 calc R
H5C H 0.7872 0.4927 0.6527 0.092 Uiso 1 1 calc R
C7 C 0.6883(5) 0.7895(9) 0.5753(9) 0.069(4) Uani 1 1 d .
C6 C 0.7117(6) 0.8008(10) 0.7172(10) 0.092(4) Uani 1 1 d U
H6A H 0.7386 0.7412 0.7462 0.139 Uiso 1 1 calc R
H6B H 0.6648 0.8111 0.7699 0.139 Uiso 1 1 calc R
H6C H 0.7468 0.8571 0.7266 0.139 Uiso 1 1 calc R
C2 C 0.8634(5) 0.7168(7) 0.4001(7) 0.033(2) Uani 1 1 d .
N3 N 0.6093(4) 0.8216(5) 0.4025(6) 0.0336(18) Uani 1 1 d .
N4 N 0.6219(4) 0.8370(6) 0.5343(8) 0.056(2) Uani 1 1 d .
H4 H 0.5914 0.8723 0.5845 0.067 Uiso 1 1 calc R
O5 O 1.0493(7) -0.0277(14) 0.4850(12) 0.100(3) Uani 0.80 1 d PDU
N5 N 1.0457(8) 0.0061(8) 0.3734(9) 0.100(2) Uani 1 1 d DU
O6 O 1.0469(7) -0.0486(8) 0.2744(9) 0.101(2) Uani 0.80 1 d PDU
C14 C 1.0471(7) 0.1507(10) 0.2270(11) 0.070(4) Uani 1 1 d .
H14 H 1.0641 0.1102 0.1577 0.084 Uiso 1 1 calc R
C18 C 0.9740(5) 0.3308(6) 0.5471(9) 0.037(2) Uani 1 1 d .
O4 O 1.0081(3) 0.3163(4) 0.6567(5) 0.0369(15) Uani 1 1 d .
O1W O 0.8077(11) 0.5904(15) 0.036(2) 0.146(8) Uiso 0.50 1 d P
O1WA O 0.7081(11) 0.5403(15) -0.008(2) 0.143(7) Uiso 0.50 1 d P
O6A O 1.0981(19) -0.037(3) 0.309(5) 0.101(3) Uani 0.20 1 d PDU
O5A O 1.023(3) -0.019(6) 0.484(3) 0.100(3) Uani 0.20 1 d PDU

loop_
_atom_site_aniso_label
_atom_site_aniso_U_11
_atom_site_aniso_U_22
_atom_site_aniso_U_33
_atom_site_aniso_U_23
_atom_site_aniso_U_13
_atom_site_aniso_U_12
Zn1 0.0274(4) 0.0309(4) 0.0263(4) 0.0016(7) 0.0036(7) 0.0005(4)
C12 0.051(4) 0.029(4) 0.018(4) -0.013(7) -0.005(6) -0.006(4)
O2 0.068(5) 0.045(4) 0.037(4) 0.007(3) -0.026(3) -0.007(4)
C13 0.129(11) 0.039(7) 0.020(6) -0.007(6) -0.005(6) -0.024(8)
C17 0.050(7) 0.049(7) 0.021(6) -0.003(5) -0.005(4) -0.002(5)
C11 0.043(6) 0.030(5) 0.025(7) -0.005(4) 0.007(4) -0.009(4)
O1 0.041(3) 0.034(3) 0.024(3) -0.005(3) -0.003(2) -0.001(3)
C1 0.052(5) 0.026(5) 0.075(7) 0.009(8) 0.009(7) 0.005(4)
C15 0.091(8) 0.033(6) 0.043(8) -0.006(5) 0.008(5) 0.003(6)
C16 0.060(7) 0.033(6) 0.043(6) 0.001(5) 0.019(5) 0.001(5)
O3 0.038(4) 0.037(4) 0.052(4) 0.011(3) 0.004(3) 0.006(3)
N1 0.031(4) 0.037(5) 0.023(4) 0.002(4) 0.009(3) -0.003(4)
N2 0.042(4) 0.037(5) 0.035(5) 0.019(4) 0.005(4) 0.002(4)
C4 0.018(5) 0.047(7) 0.049(6) 0.000(5) 0.020(4) 0.007(4)
C3 0.026(5) 0.037(6) 0.032(5) 0.003(5) 0.006(4) 0.009(4)
C9 0.032(5) 0.028(5) 0.021(5) 0.003(4) 0.003(4) 0.007(4)
C10 0.069(8) 0.062(8) 0.045(7) -0.020(6) -0.012(6) 0.049(6)
C8 0.028(5) 0.049(6) 0.027(5) 0.010(5) 0.000(4) 0.012(4)
C5 0.030(5) 0.067(6) 0.088(7) 0.058(6) 0.019(5) 0.003(5)
C7 0.045(6) 0.129(11) 0.031(6) -0.022(7) -0.019(5) 0.030(6)
C6 0.088(7) 0.130(9) 0.059(6) -0.010(6) -0.013(5) 0.044(6)
C2 0.023(5) 0.046(6) 0.030(5) 0.001(5) -0.003(4) 0.012(4)
N3 0.032(4) 0.044(5) 0.025(4) -0.012(4) 0.005(3) 0.006(3)
N4 0.040(5) 0.079(6) 0.049(5) -0.015(5) 0.003(4) 0.038(4)
O5 0.129(6) 0.085(5) 0.085(5) -0.016(4) 0.014(5) 0.015(6)
N5 0.130(5) 0.085(5) 0.086(5) -0.017(4) 0.015(5) 0.015(6)
O6 0.130(5) 0.085(5) 0.087(5) -0.018(4) 0.014(5) 0.015(6)
C14 0.096(9) 0.061(9) 0.053(9) -0.028(7) 0.029(8) -0.005(8)
C18 0.038(6) 0.020(5) 0.053(6) 0.014(5) 0.001(5) -0.006(5)
O4 0.042(4) 0.040(4) 0.029(3) 0.000(3) -0.004(3) 0.002(3)
O6A 0.130(6) 0.085(5) 0.087(5) -0.018(4) 0.014(5) 0.015(6)
O5A 0.130(6) 0.085(5) 0.085(5) -0.016(4) 0.014(5) 0.015(6)

loop_
_atom_type_symbol
_atom_type_description
_atom_type_scat_dispersion_real
_atom_type_scat_dispersion_imag
_atom_type_scat_source
C C 0.0033 0.0016 'International Tables Vol C Tables 4.2.6.8 and 6.1.1.4'
H H 0.0000 0.0000 'International Tables Vol C Tables 4.2.6.8 and 6.1.1.4'
N N 0.0061 0.0033 'International Tables Vol C Tables 4.2.6.8 and 6.1.1.4'
O O 0.0106 0.0060 'International Tables Vol C Tables 4.2.6.8 and 6.1.1.4'
Zn Zn 0.2839 1.4301 'International Tables Vol C Tables 4.2.6.8 and 6.1.1.4'

loop_
_geom_angle_atom_site_label_1
_geom_angle_atom_site_label_2
_geom_angle_atom_site_label_3
_geom_angle
_geom_angle_site_symmetry_1
_geom_angle_site_symmetry_3
O4 Zn1 O1 134.0(2) 2_764 .
O4 Zn1 N3 111.8(2) 2_764 3_565
O1 Zn1 N3 98.7(3) . 3_565
O4 Zn1 N1 97.3(2) 2_764 .
O1 Zn1 N1 101.4(2) . .
N3 Zn1 N1 113.2(3) 3_565 .
C13 C12 C17 118.8(8) . .
C13 C12 C11 120.4(10) . .
C17 C12 C11 120.8(9) . .
C12 C13 C14 123.3(10) . .
C12 C13 H13 118.3 . .
C14 C13 H13 118.3 . .
C16 C17 C12 119.5(9) . .
C16 C17 C18 118.8(9) . .
C12 C17 C18 121.6(9) . .
O2 C11 O1 120.9(7) . .
O2 C11 C12 120.5(8) . .
O1 C11 C12 118.5(8) . .
C11 O1 Zn1 112.6(5) . .
C2 C1 H1A 109.5 . .
C2 C1 H1B 109.5 . .
H1A C1 H1B 109.5 . .
C2 C1 H1C 109.5 . .
H1A C1 H1C 109.5 . .
H1B C1 H1C 109.5 . .
C16 C15 C14 123.0(10) . .
C16 C15 N5 119.8(9) . .
C14 C15 N5 117.1(9) . .
C15 C16 C17 119.3(9) . .
C15 C16 H16 120.4 . .
C17 C16 H16 120.4 . .
C2 N1 N2 105.6(6) . .
C2 N1 Zn1 132.0(6) . .
N2 N1 Zn1 121.4(5) . .
C4 N2 N1 113.0(7) . .
C4 N2 H2 123.5 . .
N1 N2 H2 123.5 . .
N2 C4 C3 106.4(7) . .
N2 C4 C5 125.6(8) . .
C3 C4 C5 127.8(7) . .
C4 C3 C2 105.1(7) . .
C4 C3 C8 127.5(7) . .
C2 C3 C8 127.3(8) . .
N3 C9 C8 111.4(7) . .
N3 C9 C10 119.8(7) . .
C8 C9 C10 128.8(8) . .
C9 C10 H10A 109.5 . .
C9 C10 H10B 109.5 . .
H10A C10 H10B 109.5 . .
C9 C10 H10C 109.5 . .
H10A C10 H10C 109.5 . .
H10B C10 H10C 109.5 . .
C7 C8 C9 106.2(7) . .
C7 C8 C3 128.0(8) . .
C9 C8 C3 125.9(8) . .
C4 C5 H5A 109.5 . .
C4 C5 H5B 109.5 . .
H5A C5 H5B 109.5 . .
C4 C5 H5C 109.5 . .
H5A C5 H5C 109.5 . .
H5B C5 H5C 109.5 . .
C8 C7 N4 107.5(7) . .
C8 C7 C6 134.7(9) . .
N4 C7 C6 117.7(8) . .
C7 C6 H6A 109.5 . .
C7 C6 H6B 109.5 . .
H6A C6 H6B 109.5 . .
C7 C6 H6C 109.5 . .
H6A C6 H6C 109.5 . .
H6B C6 H6C 109.5 . .
N1 C2 C3 109.6(8) . .
N1 C2 C1 123.2(7) . .
C3 C2 C1 127.2(8) . .
C9 N3 N4 103.9(7) . .
C9 N3 Zn1 136.0(6) . 3_465
N4 N3 Zn1 120.1(5) . 3_465
C7 N4 N3 111.0(7) . .
C7 N4 H4 124.5 . .
N3 N4 H4 124.5 . .
O5A O5 N5 81(3) . .
O5 N5 O5A 21(3) . .
O5 N5 O6A 106(3) . .
O5A N5 O6A 124(4) . .
O5 N5 O6 122.0(14) . .
O5A N5 O6 125(4) . .
O6A N5 O6 45(2) . .
O5 N5 C15 119.6(13) . .
O5A N5 C15 111(4) . .
O6A N5 C15 119(2) . .
O6 N5 C15 118.2(10) . .
O6A O6 N5 67.3(12) . .
C13 C14 C15 116.0(10) . .
C13 C14 H14 122.0 . .
C15 C14 H14 122.0 . .
O3 C18 O4 123.4(9) . .
O3 C18 C17 120.0(8) . .
O4 C18 C17 116.3(8) . .
C18 O4 Zn1 125.2(6) . 2_765
O6 O6A N5 68.1(13) . .
O5 O5A N5 78(2) . .

loop_
_geom_bond_atom_site_label_1
_geom_bond_atom_site_label_2
_geom_bond_distance
_geom_bond_site_symmetry_2
Zn1 O4 1.922(5) 2_764
Zn1 O1 1.983(5) .
Zn1 N3 1.988(7) 3_565
Zn1 N1 2.029(6) .
C12 C13 1.336(13) .
C12 C17 1.466(14) .
C12 C11 1.484(10) .
O2 C11 1.225(9) .
C13 C14 1.408(15) .
C13 H13 0.9500 .
C17 C16 1.387(14) .
C17 C18 1.489(13) .
C11 O1 1.287(8) .
C1 C2 1.506(11) .
C1 H1A 0.9800 .
C1 H1B 0.9800 .
C1 H1C 0.9800 .
C15 C16 1.359(13) .
C15 C14 1.433(14) .
C15 N5 1.481(13) .
C16 H16 0.9500 .
O3 C18 1.246(9) .
N1 C2 1.335(10) .
N1 N2 1.347(8) .
N2 C4 1.308(8) .
N2 H2 0.8800 .
C4 C3 1.396(11) .
C4 C5 1.494(10) .
C3 C2 1.400(10) .
C3 C8 1.463(10) .
C9 N3 1.357(10) .
C9 C8 1.408(10) .
C9 C10 1.499(10) .
C10 H10A 0.9800 .
C10 H10B 0.9800 .
C10 H10C 0.9800 .
C8 C7 1.361(11) .
C5 H5A 0.9800 .
C5 H5B 0.9800 .
C5 H5C 0.9800 .
C7 N4 1.374(10) .
C7 C6 1.528(12) .
C6 H6A 0.9800 .
C6 H6B 0.9800 .
C6 H6C 0.9800 .
N3 N4 1.395(9) .
N3 Zn1 1.988(7) 3_465
N4 H4 0.8800 .
O5 O5A 0.46(6) .
O5 N5 1.243(9) .
N5 O5A 1.255(10) .
N5 O6A 1.260(10) .
N5 O6 1.267(8) .
O6 O6A 0.96(4) .
C14 H14 0.9500 .
C18 O4 1.289(10) .
O4 Zn1 1.922(5) 2_765

loop_
_geom_hbond_atom_site_label_D
_geom_hbond_atom_site_label_H
_geom_hbond_atom_site_label_A
_geom_hbond_distance_DH
_geom_hbond_distance_HA
_geom_hbond_distance_DA
_geom_hbond_angle_DHA
_geom_hbond_site_symmetry_A
N2 H2 O3 0.88 1.84 2.698(9) 162.8 .
N4 H4 O2 0.88 1.81 2.689(9) 178.2 4_655

loop_
_geom_torsion_atom_site_label_1
_geom_torsion_atom_site_label_2
_geom_torsion_atom_site_label_3
_geom_torsion_atom_site_label_4
_geom_torsion
_geom_torsion_site_symmetry_1
_geom_torsion_site_symmetry_4
C17 C12 C13 C14 -4.2(16) . .
C11 C12 C13 C14 177.3(10) . .
C13 C12 C17 C16 2.2(13) . .
C11 C12 C17 C16 -179.3(8) . .
C13 C12 C17 C18 -175.0(9) . .
C11 C12 C17 C18 3.5(12) . .
C13 C12 C11 O2 43.0(12) . .
C17 C12 C11 O2 -135.5(9) . .
C13 C12 C11 O1 -132.9(9) . .
C17 C12 C11 O1 48.6(10) . .
O2 C11 O1 Zn1 3.8(9) . .
C12 C11 O1 Zn1 179.7(6) . .
O4 Zn1 O1 C11 -24.9(6) 2_764 .
N3 Zn1 O1 C11 -157.0(5) 3_565 .
N1 Zn1 O1 C11 87.1(5) . .
C14 C15 C16 C17 0.8(17) . .
N5 C15 C16 C17 180.0(10) . .
C12 C17 C16 C15 -0.6(14) . .
C18 C17 C16 C15 176.7(9) . .
O4 Zn1 N1 C2 -29.4(7) 2_764 .
O1 Zn1 N1 C2 -167.1(7) . .
N3 Zn1 N1 C2 88.2(8) 3_565 .
O4 Zn1 N1 N2 137.9(5) 2_764 .
O1 Zn1 N1 N2 0.2(6) . .
N3 Zn1 N1 N2 -104.6(6) 3_565 .
C2 N1 N2 C4 -1.5(9) . .
Zn1 N1 N2 C4 -171.7(6) . .
N1 N2 C4 C3 4.1(10) . .
N1 N2 C4 C5 179.7(8) . .
N2 C4 C3 C2 -4.8(10) . .
C5 C4 C3 C2 179.7(9) . .
N2 C4 C3 C8 174.9(8) . .
C5 C4 C3 C8 -0.7(15) . .
N3 C9 C8 C7 2.6(11) . .
C10 C9 C8 C7 -178.7(11) . .
N3 C9 C8 C3 -177.9(8) . .
C10 C9 C8 C3 0.8(16) . .
C4 C3 C8 C7 67.9(15) . .
C2 C3 C8 C7 -112.5(11) . .
C4 C3 C8 C9 -111.4(11) . .
C2 C3 C8 C9 68.1(13) . .
C9 C8 C7 N4 -3.0(11) . .
C3 C8 C7 N4 177.6(9) . .
C9 C8 C7 C6 -178.3(13) . .
C3 C8 C7 C6 2(2) . .
N2 N1 C2 C3 -1.7(9) . .
Zn1 N1 C2 C3 167.0(5) . .
N2 N1 C2 C1 -179.9(8) . .
Zn1 N1 C2 C1 -11.2(13) . .
C4 C3 C2 N1 4.0(9) . .
C8 C3 C2 N1 -175.6(8) . .
C4 C3 C2 C1 -177.8(9) . .
C8 C3 C2 C1 2.5(15) . .
C8 C9 N3 N4 -1.1(9) . .
C10 C9 N3 N4 -180.0(9) . .
C8 C9 N3 Zn1 177.4(6) . 3_465
C10 C9 N3 Zn1 -1.4(14) . 3_465
C8 C7 N4 N3 2.4(12) . .
C6 C7 N4 N3 178.6(10) . .
C9 N3 N4 C7 -0.8(10) . .
Zn1 N3 N4 C7 -179.6(7) 3_465 .
O5A O5 N5 O6A -152(14) . .
O5A O5 N5 O6 -106(14) . .
O5A O5 N5 C15 70(14) . .
C16 C15 N5 O5 -12(2) . .
C14 C15 N5 O5 166.8(14) . .
C16 C15 N5 O5A 9(4) . .
C14 C15 N5 O5A -172(4) . .
C16 C15 N5 O6A -146(3) . .
C14 C15 N5 O6A 34(3) . .
C16 C15 N5 O6 163.2(13) . .
C14 C15 N5 O6 -18(2) . .
O5 N5 O6 O6A -81(4) . .
O5A N5 O6 O6A -106(5) . .
C15 N5 O6 O6A 104(4) . .
C12 C13 C14 C15 4.3(19) . .
C16 C15 C14 C13 -3(2) . .
N5 C15 C14 C13 178.3(10) . .
C16 C17 C18 O3 -128.2(9) . .
C12 C17 C18 O3 49.1(12) . .
C16 C17 C18 O4 45.6(12) . .
C12 C17 C18 O4 -137.2(8) . .
O3 C18 O4 Zn1 -4.9(11) . 2_765
C17 C18 O4 Zn1 -178.4(6) . 2_765
O5 N5 O6A O6 119(3) . .
O5A N5 O6A O6 108(6) . .
C15 N5 O6A O6 -102(3) . .
O6A N5 O5A O5 33(16) . .
O6 N5 O5A O5 88(14) . .
C15 N5 O5A O5 -119(12) . .
